data_7007413
loop_
_publ_author_name
'Salmon, Lionel'
'Thu\'ery, Pierre'
'Ephritikhine, Michel'

_publ_section_title
;
 Synthesis and crystal structure of uranium(IV) complexes with
 calix[n]arenes (n = 4, 6 and 8): mononuclear, polynuclear and 1D
 polymeric species.
;
_journal_issue 30
_journal_name_full 'Dalton transactions (Cambridge, England : 2003)'
_journal_page_first 3629
_journal_page_last 3637
_journal_paper_doi 10.1039/b604712b
_journal_year 2006
_chemical_formula_sum 'C87 H74 F3 N6 O11 S U'
_chemical_formula_weight 1706.61
_space_group_IT_number 15
_symmetry_cell_setting monoclinic
_symmetry_space_group_name_Hall '-C 2yc'
_symmetry_space_group_name_H-M 'C 1 2/c 1'
_atom_sites_solution_hydrogens geom
_atom_sites_solution_primary direct
_atom_sites_solution_secondary difmap
_audit_creation_method SHELXL-97
_cell_angle_alpha 90.00
_cell_angle_beta 97.737(8)
_cell_angle_gamma 90.00
_cell_formula_units_Z 4
_cell_length_a 26.448(3)
_cell_length_b 10.0747(14)
_cell_length_c 29.331(6)
_cell_measurement_reflns_used 93228
_cell_measurement_temperature 100(2)
_cell_measurement_theta_max 25.68
_cell_measurement_theta_min 3.09
_cell_volume 7744(2)
_computing_cell_refinement 'HKL2000 (Otwinowski & Minor, 1997)'
_computing_data_collection 'COLLECT (Hooft, 1998)'
_computing_data_reduction 'HKL2000 (Otwinowski & Minor, 1997)'
_computing_molecular_graphics 'SHELXTL (Sheldrick, 1999)'
_computing_publication_material 'SHELXTL (Sheldrick, 1999); PLATON (Spek, 2003)'
_computing_structure_refinement 'SHELXL-97 (Sheldrick, 1997)'
_computing_structure_solution 'SHELXS-97 (Sheldrick, 1997)'
_diffrn_ambient_temperature 100(2)
_diffrn_measured_fraction_theta_full 0.994
_diffrn_measured_fraction_theta_max 0.994
_diffrn_measurement_device_type 'Nonius Kappa-CCD area-detector diffractometer'
_diffrn_measurement_method 'one \f and nine \w scans with 2\% steps'
_diffrn_radiation_monochromator graphite
_diffrn_radiation_source 'fine-focus sealed tube'
_diffrn_radiation_type MoK\a
_diffrn_radiation_wavelength 0.71073
_diffrn_reflns_av_R_equivalents 0.0495
_diffrn_reflns_av_sigmaI/netI 0.0596
_diffrn_reflns_limit_h_max 32
_diffrn_reflns_limit_h_min -31
_diffrn_reflns_limit_k_max 12
_diffrn_reflns_limit_k_min -12
_diffrn_reflns_limit_l_max 35
_diffrn_reflns_limit_l_min -35
_diffrn_reflns_number 93228
_diffrn_reflns_theta_full 25.68
_diffrn_reflns_theta_max 25.68
_diffrn_reflns_theta_min 3.09
_diffrn_standards_decay_% 0
_diffrn_standards_interval_time 0
_diffrn_standards_number 0
_exptl_absorpt_coefficient_mu 2.196
_exptl_absorpt_correction_T_max 0.803
_exptl_absorpt_correction_T_min 0.677
_exptl_absorpt_correction_type multi-scan
_exptl_absorpt_process_details 'SCALEPACK (Otwinowski & Minor, 1997)'
_exptl_crystal_colour 'translucent dark brown'
_exptl_crystal_density_diffrn 1.464
_exptl_crystal_density_meas ?
_exptl_crystal_description irregular
_exptl_crystal_F_000 3444
_exptl_crystal_size_max 0.16
_exptl_crystal_size_mid 0.14
_exptl_crystal_size_min 0.10
_refine_diff_density_max 2.287
_refine_diff_density_min -0.929
_refine_diff_density_rms 0.151
_refine_ls_extinction_method none
_refine_ls_goodness_of_fit_ref 1.062
_refine_ls_hydrogen_treatment constr
_refine_ls_matrix_type full
_refine_ls_number_parameters 565
_refine_ls_number_reflns 7319
_refine_ls_number_restraints 252
_refine_ls_restrained_S_all 1.075
_refine_ls_R_factor_all 0.0614
_refine_ls_R_factor_gt 0.0487
_refine_ls_shift/su_max 0.002
_refine_ls_shift/su_mean 0.000
_refine_ls_structure_factor_coef Fsqd
_refine_ls_weighting_details 'calc w=1/[\s^2^(Fo^2^)+(0.0823P)^2^+13.5494P] where P=(Fo^2^+2Fc^2^)/3'
_refine_ls_weighting_scheme calc
_refine_ls_wR_factor_gt 0.1254
_refine_ls_wR_factor_ref 0.1312
_reflns_number_gt 6253
_reflns_number_total 7319
_reflns_threshold_expression >2sigma(I)
_cod_data_source_file b604712b.txt
_cod_data_source_block 10.4py
_cod_original_sg_symbol_H-M 'C 2/c'
_cod_database_code 7007413

loop_
_symmetry_equiv_pos_as_xyz
'x, y, z'
'-x, y, -z+1/2'
'x+1/2, y+1/2, z'
'-x+1/2, y+1/2, -z+1/2'
'-x, -y, -z'
'x, -y, z-1/2'
'-x+1/2, -y+1/2, -z'
'x+1/2, -y+1/2, z-1/2'

loop_
_atom_site_label
_atom_site_type_symbol
_atom_site_fract_x
_atom_site_fract_y
_atom_site_fract_z
_atom_site_U_iso_or_equiv
_atom_site_adp_type
_atom_site_occupancy
_atom_site_symmetry_multiplicity
_atom_site_calc_flag
_atom_site_refinement_flags
_atom_site_disorder_assembly
_atom_site_disorder_group
U U 0.0000 0.07168(3) 0.7500 0.02319(12) Uani 1 2 d S . .
O1 O -0.07153(14) -0.0324(4) 0.73591(13) 0.0276(8) Uani 1 1 d . . .
O2 O 0.00926(13) -0.1619(4) 0.69596(12) 0.0275(8) Uani 1 1 d . . .
H2 H 0.0439 -0.1827 0.6912 0.033 Uiso 1 1 d R . .
O3 O -0.00314(14) 0.1148(4) 0.67820(12) 0.0274(8) Uani 1 1 d . . .
O4 O -0.05381(13) 0.2370(4) 0.74688(12) 0.0271(8) Uani 1 1 d . . .
N1 N 0.09297(17) -0.2998(5) 0.67886(16) 0.0338(11) Uani 1 1 d . . .
N2 N -0.1710(2) 0.1669(6) 0.55639(17) 0.0472(14) Uani 1 1 d . . .
H2N H -0.1628 0.2259 0.5330 0.057 Uiso 1 1 d R . .
N3 N -0.1460(2) 0.3478(6) 0.49414(18) 0.0454(13) Uani 1 1 d . . .
C1 C -0.1582(2) -0.0114(6) 0.74730(18) 0.0282(12) Uani 1 1 d . . .
C2 C -0.1184(2) -0.0861(5) 0.73329(18) 0.0260(12) Uani 1 1 d . . .
C3 C -0.1267(2) -0.2176(6) 0.71729(18) 0.0299(12) Uani 1 1 d . . .
C4 C -0.1761(2) -0.2694(6) 0.71369(19) 0.0355(13) Uani 1 1 d . . .
H4 H -0.1823 -0.3549 0.7025 0.043 Uiso 1 1 calc R . .
C5 C -0.2154(2) -0.1959(6) 0.7265(2) 0.0398(15) Uani 1 1 d . . .
H5 H -0.2480 -0.2322 0.7238 0.048 Uiso 1 1 calc R . .
C6 C -0.2073(2) -0.0686(6) 0.7433(2) 0.0375(14) Uani 1 1 d . . .
H6 H -0.2344 -0.0203 0.7520 0.045 Uiso 1 1 calc R . .
C7 C -0.0830(2) -0.2975(6) 0.70351(18) 0.0308(12) Uani 1 1 d . . .
H7A H -0.0926 -0.3904 0.7015 0.037 Uiso 1 1 calc R . .
H7B H -0.0538 -0.2890 0.7271 0.037 Uiso 1 1 calc R . .
C8 C -0.0678(2) -0.2529(5) 0.65749(18) 0.0293(12) Uani 1 1 d . . .
C9 C -0.0232(2) -0.1831(6) 0.65531(18) 0.0295(12) Uani 1 1 d . . .
C10 C -0.0104(2) -0.1343(7) 0.61374(19) 0.0363(14) Uani 1 1 d . . .
C11 C -0.0440(3) -0.1655(6) 0.5734(2) 0.0444(16) Uani 1 1 d . . .
H11 H -0.0363 -0.1360 0.5451 0.053 Uiso 1 1 calc R . .
C12 C -0.0869(3) -0.2367(6) 0.5749(2) 0.0452(16) Uani 1 1 d . . .
H12 H -0.1078 -0.2580 0.5478 0.054 Uiso 1 1 calc R . .
C13 C -0.1002(2) -0.2785(6) 0.6170(2) 0.0382(14) Uani 1 1 d . . .
H13 H -0.1307 -0.3235 0.6180 0.046 Uiso 1 1 calc R . .
C14 C 0.0342(2) -0.0413(6) 0.6111(2) 0.0382(15) Uani 1 1 d . . .
H14A H 0.0570 -0.0445 0.6399 0.046 Uiso 1 1 calc R . .
H14B H 0.0532 -0.0703 0.5868 0.046 Uiso 1 1 calc R . .
C15 C 0.0161(2) 0.0997(6) 0.6018(2) 0.0361(14) Uani 1 1 d . . .
C16 C -0.0020(2) 0.1736(6) 0.63685(18) 0.0282(12) Uani 1 1 d . . .
C17 C -0.0190(2) 0.3045(6) 0.62923(19) 0.0309(13) Uani 1 1 d . . .
C18 C -0.0195(2) 0.3580(7) 0.5851(2) 0.0390(15) Uani 1 1 d . . .
H18 H -0.0313 0.4440 0.5791 0.047 Uiso 1 1 calc R . .
C19 C -0.0027(2) 0.2845(7) 0.5502(2) 0.0452(16) Uani 1 1 d . . .
H19 H -0.0035 0.3214 0.5210 0.054 Uiso 1 1 calc R . .
C20 C 0.0151(2) 0.1585(7) 0.5583(2) 0.0410(15) Uani 1 1 d . . .
H20 H 0.0266 0.1108 0.5346 0.049 Uiso 1 1 calc R . .
C21 C -0.0377(2) 0.3831(6) 0.6672(2) 0.0308(12) Uani 1 1 d . . .
H21A H -0.0384 0.4763 0.6589 0.037 Uiso 1 1 calc R . .
H21B H -0.0136 0.3727 0.6950 0.037 Uiso 1 1 calc R . .
C22 C -0.0899(2) 0.3434(5) 0.67739(19) 0.0289(12) Uani 1 1 d . . .
C23 C -0.0951(2) 0.2674(5) 0.71681(18) 0.0276(12) Uani 1 1 d . . .
C24 C -0.14387(19) 0.2235(6) 0.72520(18) 0.0271(12) Uani 1 1 d . . .
C25 C -0.1864(2) 0.2639(6) 0.69542(19) 0.0322(13) Uani 1 1 d . . .
H25 H -0.2186 0.2367 0.7010 0.039 Uiso 1 1 calc R . .
C26 C -0.1821(2) 0.3442(6) 0.6574(2) 0.0343(13) Uani 1 1 d . . .
H26 H -0.2110 0.3728 0.6384 0.041 Uiso 1 1 calc R . .
C27 C -0.1344(2) 0.3803(6) 0.6484(2) 0.0332(13) Uani 1 1 d . . .
H27 H -0.1313 0.4308 0.6224 0.040 Uiso 1 1 calc R . .
C28 C -0.1490(2) 0.1295(6) 0.76436(18) 0.0308(12) Uani 1 1 d . . .
H28A H -0.1772 0.1576 0.7801 0.037 Uiso 1 1 calc R . .
H28B H -0.1181 0.1324 0.7863 0.037 Uiso 1 1 calc R . .
C29 C 0.1399(2) -0.2803(8) 0.6692(2) 0.0519(19) Uani 1 1 d . . .
H29 H 0.1500 -0.1947 0.6628 0.062 Uiso 1 1 calc R . .
C30 C 0.1746(3) -0.3851(10) 0.6683(3) 0.064(2) Uani 1 1 d . . .
H30 H 0.2075 -0.3683 0.6619 0.077 Uiso 1 1 calc R . .
C31 C 0.1606(3) -0.5079(10) 0.6765(3) 0.070(2) Uani 1 1 d . . .
H31 H 0.1834 -0.5780 0.6758 0.084 Uiso 1 1 calc R . .
C32 C 0.1119(4) -0.5304(8) 0.6861(2) 0.061(2) Uani 1 1 d . . .
H32 H 0.1009 -0.6158 0.6917 0.073 Uiso 1 1 calc R . .
C33 C 0.0800(3) -0.4244(6) 0.6871(2) 0.0372(14) Uani 1 1 d . . .
H33 H 0.0473 -0.4401 0.6940 0.045 Uiso 1 1 calc R . .
C34 C -0.2181(2) 0.1250(9) 0.5606(2) 0.0521(18) Uani 1 1 d . . .
H34 H -0.2460 0.1580 0.5412 0.063 Uiso 1 1 calc R . .
C35 C -0.2251(2) 0.0350(7) 0.5930(2) 0.0428(16) Uani 1 1 d . . .
H35 H -0.2575 0.0020 0.5951 0.051 Uiso 1 1 calc R . .
C36 C -0.1831(2) -0.0088(7) 0.6235(2) 0.0418(15) Uani 1 1 d . . .
H36 H -0.1875 -0.0699 0.6464 0.050 Uiso 1 1 calc R . .
C37 C -0.1353(2) 0.0396(6) 0.6191(2) 0.0387(15) Uani 1 1 d . . .
H37 H -0.1071 0.0130 0.6394 0.046 Uiso 1 1 calc R . .
C38 C -0.1301(2) 0.1266(7) 0.5849(2) 0.0368(14) Uani 1 1 d . . .
H38 H -0.0979 0.1585 0.5812 0.044 Uiso 1 1 calc R . .
C39 C -0.1142(3) 0.3089(8) 0.4657(2) 0.0508(17) Uani 1 1 d . . .
H39 H -0.1071 0.2187 0.4643 0.061 Uiso 1 1 calc R . .
C40 C -0.0918(3) 0.3909(11) 0.4390(3) 0.068(2) Uani 1 1 d . . .
H40 H -0.0691 0.3569 0.4204 0.081 Uiso 1 1 calc R . .
C41 C -0.1015(3) 0.5219(10) 0.4384(3) 0.067(2) Uani 1 1 d . . .
H41 H -0.0857 0.5790 0.4198 0.081 Uiso 1 1 calc R . .
C42 C -0.1351(4) 0.5683(8) 0.4658(3) 0.070(2) Uani 1 1 d . . .
H42 H -0.1434 0.6580 0.4660 0.084 Uiso 1 1 calc R . .
C43 C -0.1569(3) 0.4773(9) 0.4940(3) 0.061(2) Uani 1 1 d . . .
H43 H -0.1797 0.5083 0.5131 0.073 Uiso 1 1 calc R . .
S1 S -0.2260(2) -0.0662(6) 0.44649(18) 0.0467(13) Uani 0.260(3) 1 d PGU A 1
O5 O -0.1910(3) -0.1147(11) 0.4840(2) 0.0448(19) Uani 0.260(3) 1 d PGU A 1
O6 O -0.2701(3) -0.1504(10) 0.4350(3) 0.059(3) Uani 0.260(3) 1 d PGU A 1
O7 O -0.2343(4) 0.0704(6) 0.4452(3) 0.055(2) Uani 0.260(3) 1 d PGU A 1
C44 C -0.1907(3) -0.0939(8) 0.3989(2) 0.067(2) Uani 0.260(3) 1 d PGU A 1
F1 F -0.1880(5) -0.2128(10) 0.3861(4) 0.070(2) Uani 0.260(3) 1 d PGU A 1
F2 F -0.2156(4) -0.0376(13) 0.3605(2) 0.068(2) Uani 0.260(3) 1 d PGU A 1
F3 F -0.1435(3) -0.0410(13) 0.4085(4) 0.071(2) Uani 0.260(3) 1 d PGU A 1
S2 S -0.1954(3) -0.0396(6) 0.4544(2) 0.0499(14) Uani 0.240(3) 1 d PGU A 2
O8 O -0.2060(4) -0.1459(9) 0.4838(2) 0.0392(19) Uani 0.240(3) 1 d PGU A 2
O9 O -0.2312(4) 0.0688(9) 0.4536(4) 0.0529(19) Uani 0.240(3) 1 d PGU A 2
O10 O -0.1442(3) -0.0070(11) 0.4547(3) 0.062(2) Uani 0.240(3) 1 d PGU A 2
C45 C -0.2125(4) -0.1138(9) 0.3985(2) 0.071(2) Uani 0.240(3) 1 d PGU A 2
F4 F -0.2597(4) -0.1259(14) 0.3854(3) 0.084(3) Uani 0.240(3) 1 d PGU A 2
F5 F -0.1988(5) -0.0321(14) 0.3658(2) 0.070(2) Uani 0.240(3) 1 d PGU A 2
F6 F -0.1888(5) -0.2321(10) 0.3968(4) 0.071(2) Uani 0.240(3) 1 d PGU A 2

loop_
_atom_site_aniso_label
_atom_site_aniso_U_11
_atom_site_aniso_U_22
_atom_site_aniso_U_33
_atom_site_aniso_U_23
_atom_site_aniso_U_13
_atom_site_aniso_U_12
U 0.01647(16) 0.02850(18) 0.02475(16) 0.000 0.00328(10) 0.000
O1 0.0221(19) 0.029(2) 0.033(2) -0.0011(16) 0.0058(15) -0.0016(16)
O2 0.0263(19) 0.029(2) 0.0282(19) -0.0005(16) 0.0062(15) 0.0023(16)
O3 0.0270(19) 0.031(2) 0.0243(19) 0.0013(16) 0.0045(15) 0.0007(17)
O4 0.0200(18) 0.029(2) 0.0314(19) -0.0023(16) 0.0007(15) 0.0048(15)
N1 0.029(2) 0.035(3) 0.038(3) -0.008(2) 0.006(2) -0.002(2)
N2 0.042(3) 0.064(4) 0.035(3) 0.012(3) 0.000(2) -0.012(3)
N3 0.045(3) 0.050(4) 0.041(3) 0.005(3) 0.003(2) -0.008(3)
C1 0.023(3) 0.030(3) 0.032(3) 0.005(2) 0.005(2) -0.001(2)
C2 0.021(3) 0.029(3) 0.028(3) 0.006(2) 0.004(2) -0.001(2)
C3 0.028(3) 0.031(3) 0.029(3) 0.005(2) 0.003(2) -0.001(3)
C4 0.032(3) 0.034(3) 0.040(3) 0.004(3) 0.001(2) -0.008(3)
C5 0.024(3) 0.038(4) 0.057(4) 0.005(3) 0.005(3) -0.010(3)
C6 0.024(3) 0.045(4) 0.045(3) 0.010(3) 0.008(2) -0.001(3)
C7 0.031(3) 0.028(3) 0.032(3) -0.002(2) 0.002(2) -0.004(2)
C8 0.035(3) 0.021(3) 0.031(3) -0.004(2) 0.002(2) -0.001(2)
C9 0.033(3) 0.027(3) 0.029(3) -0.007(2) 0.008(2) 0.006(2)
C10 0.045(4) 0.035(3) 0.032(3) -0.005(3) 0.013(3) 0.008(3)
C11 0.067(4) 0.039(4) 0.028(3) 0.000(3) 0.009(3) 0.002(3)
C12 0.064(4) 0.036(4) 0.032(3) -0.004(3) -0.006(3) -0.009(3)
C13 0.048(4) 0.027(3) 0.038(3) 0.001(3) -0.002(3) 0.001(3)
C14 0.041(4) 0.045(4) 0.031(3) -0.003(3) 0.016(3) 0.002(3)
C15 0.034(3) 0.042(4) 0.034(3) 0.005(3) 0.009(3) -0.006(3)
C16 0.024(3) 0.034(3) 0.027(3) 0.005(2) 0.005(2) -0.004(2)
C17 0.020(3) 0.038(3) 0.035(3) 0.005(3) 0.005(2) -0.005(2)
C18 0.029(3) 0.041(4) 0.047(4) 0.013(3) 0.003(3) -0.005(3)
C19 0.045(4) 0.059(5) 0.032(3) 0.015(3) 0.009(3) -0.003(3)
C20 0.043(4) 0.049(4) 0.032(3) 0.007(3) 0.012(3) -0.002(3)
C21 0.026(3) 0.026(3) 0.040(3) 0.001(3) 0.003(2) -0.005(2)
C22 0.029(3) 0.022(3) 0.034(3) 0.000(2) 0.001(2) -0.001(2)
C23 0.025(3) 0.023(3) 0.035(3) -0.003(2) 0.004(2) 0.003(2)
C24 0.021(3) 0.028(3) 0.033(3) -0.004(2) 0.007(2) 0.000(2)
C25 0.024(3) 0.031(3) 0.041(3) 0.000(3) 0.002(2) 0.003(2)
C26 0.029(3) 0.032(3) 0.041(3) 0.000(3) -0.002(2) 0.003(3)
C27 0.033(3) 0.029(3) 0.037(3) 0.000(3) 0.000(2) 0.004(3)
C28 0.021(3) 0.042(3) 0.030(3) -0.001(3) 0.004(2) 0.006(3)
C29 0.042(4) 0.059(5) 0.059(4) -0.026(4) 0.022(3) -0.021(4)
C30 0.042(3) 0.085(4) 0.066(4) -0.026(3) 0.011(3) 0.000(3)
C31 0.067(4) 0.075(4) 0.063(4) -0.017(3) -0.009(3) 0.023(4)
C32 0.086(6) 0.051(4) 0.041(4) -0.003(3) -0.008(4) 0.015(4)
C33 0.038(3) 0.038(4) 0.035(3) -0.001(3) 0.004(3) -0.002(3)
C34 0.032(3) 0.082(5) 0.039(4) 0.010(4) -0.006(3) -0.010(4)
C35 0.033(3) 0.053(4) 0.042(4) 0.001(3) 0.004(3) -0.009(3)
C36 0.038(4) 0.039(4) 0.047(4) 0.003(3) 0.002(3) -0.002(3)
C37 0.034(3) 0.036(4) 0.043(4) -0.001(3) -0.004(3) 0.003(3)
C38 0.033(3) 0.038(3) 0.040(3) -0.003(3) 0.003(3) -0.003(3)
C39 0.059(4) 0.050(4) 0.042(4) -0.006(3) 0.001(3) 0.008(4)
C40 0.053(5) 0.113(8) 0.039(4) 0.001(4) 0.015(3) -0.003(5)
C41 0.067(4) 0.073(4) 0.058(4) 0.011(3) -0.007(3) -0.021(4)
C42 0.079(4) 0.053(4) 0.070(4) -0.001(3) -0.020(3) -0.005(3)
C43 0.050(4) 0.080(6) 0.051(4) -0.026(4) -0.002(3) 0.006(4)
S1 0.060(3) 0.044(2) 0.038(2) -0.006(2) 0.014(2) 0.008(2)
O5 0.063(4) 0.039(3) 0.033(3) -0.006(3) 0.012(3) 0.015(3)
O6 0.073(5) 0.058(5) 0.048(5) -0.008(4) 0.014(4) -0.012(5)
O7 0.069(4) 0.051(4) 0.046(4) -0.002(4) 0.011(4) 0.010(4)
C44 0.081(4) 0.067(3) 0.057(3) 0.001(3) 0.020(3) 0.017(3)
F1 0.090(4) 0.068(4) 0.055(4) 0.001(4) 0.020(4) 0.017(4)
F2 0.078(4) 0.070(4) 0.058(4) -0.002(3) 0.021(4) 0.019(4)
F3 0.079(4) 0.067(4) 0.068(4) 0.006(4) 0.011(4) 0.008(4)
S2 0.065(3) 0.043(3) 0.043(2) -0.009(2) 0.013(3) 0.008(3)
O8 0.056(4) 0.035(3) 0.029(3) -0.006(3) 0.015(3) 0.009(3)
O9 0.067(4) 0.048(3) 0.044(3) -0.004(3) 0.009(3) 0.009(3)
O10 0.070(4) 0.055(4) 0.061(4) -0.001(4) 0.015(4) 0.011(4)
C45 0.086(4) 0.070(3) 0.059(3) -0.002(3) 0.018(3) 0.018(3)
F4 0.098(5) 0.081(5) 0.074(5) -0.008(5) 0.015(5) 0.003(5)
F5 0.082(4) 0.071(4) 0.061(4) -0.002(3) 0.021(4) 0.019(4)
F6 0.089(4) 0.069(4) 0.057(4) -0.001(4) 0.017(4) 0.019(4)

loop_
_atom_type_symbol
_atom_type_description
_atom_type_scat_dispersion_real
_atom_type_scat_dispersion_imag
_atom_type_scat_source
C C 0.0033 0.0016 'International Tables Vol C Tables 4.2.6.8 and 6.1.1.4'
H H 0.0000 0.0000 'International Tables Vol C Tables 4.2.6.8 and 6.1.1.4'
N N 0.0061 0.0033 'International Tables Vol C Tables 4.2.6.8 and 6.1.1.4'
O O 0.0106 0.0060 'International Tables Vol C Tables 4.2.6.8 and 6.1.1.4'
U U -9.6767 9.6646 'International Tables Vol C Tables 4.2.6.8 and 6.1.1.4'
F F 0.0171 0.0103 'International Tables Vol C Tables 4.2.6.8 and 6.1.1.4'
S S 0.1246 0.1234 'International Tables Vol C Tables 4.2.6.8 and 6.1.1.4'

loop_
_geom_angle_atom_site_label_1
_geom_angle_atom_site_label_2
_geom_angle_atom_site_label_3
_geom_angle
_geom_angle_site_symmetry_1
_geom_angle_site_symmetry_3
_geom_angle_publ_flag
O3 U O3 156.6(2) . 2_556 ?
O3 U O1 89.62(14) . . ?
O3 U O1 101.79(14) 2_556 . ?
O3 U O1 101.79(14) . 2_556 ?
O3 U O1 89.62(14) 2_556 2_556 ?
O1 U O1 121.7(2) . 2_556 ?
O3 U O4 79.94(14) . 2_556 ?
O3 U O4 82.26(14) 2_556 2_556 ?
O1 U O4 158.39(14) . 2_556 ?
O1 U O4 79.20(13) 2_556 2_556 ?
O3 U O4 82.26(14) . . ?
O3 U O4 79.94(14) 2_556 . ?
O1 U O4 79.20(13) . . ?
O1 U O4 158.39(15) 2_556 . ?
O4 U O4 80.66(19) 2_556 . ?
O3 U O2 135.70(13) . 2_556 ?
O3 U O2 67.51(13) 2_556 2_556 ?
O1 U O2 64.41(12) . 2_556 ?
O1 U O2 68.43(12) 2_556 2_556 ?
O4 U O2 134.95(12) 2_556 2_556 ?
O4 U O2 123.05(12) . 2_556 ?
O3 U O2 67.51(13) . . ?
O3 U O2 135.70(13) 2_556 . ?
O1 U O2 68.43(12) . . ?
O1 U O2 64.41(12) 2_556 . ?
O4 U O2 123.05(12) 2_556 . ?
O4 U O2 134.95(12) . . ?
O2 U O2 69.62(14) 2_556 . ?
C2 O1 U 170.3(4) . . ?
C9 O2 U 120.8(3) . . ?
C16 O3 U 165.3(4) . . ?
C23 O4 U 132.0(3) . . ?
C29 N1 C33 116.8(6) . . ?
C34 N2 C38 122.1(6) . . ?
C39 N3 C43 116.4(6) . . ?
C2 C1 C6 118.4(5) . . ?
C2 C1 C28 120.5(5) . . ?
C6 C1 C28 121.1(5) . . ?
O1 C2 C1 119.4(5) . . ?
O1 C2 C3 119.9(5) . . ?
C1 C2 C3 120.7(5) . . ?
C4 C3 C2 118.6(5) . . ?
C4 C3 C7 121.6(5) . . ?
C2 C3 C7 119.8(5) . . ?
C5 C4 C3 121.0(6) . . ?
C4 C5 C6 120.8(5) . . ?
C5 C6 C1 120.4(6) . . ?
C3 C7 C8 112.5(5) . . ?
C9 C8 C13 119.0(5) . . ?
C9 C8 C7 121.2(5) . . ?
C13 C8 C7 119.7(5) . . ?
C8 C9 O2 118.1(5) . . ?
C8 C9 C10 121.8(5) . . ?
O2 C9 C10 120.0(5) . . ?
C9 C10 C11 116.9(6) . . ?
C9 C10 C14 122.8(5) . . ?
C11 C10 C14 120.0(5) . . ?
C12 C11 C10 121.8(6) . . ?
C11 C12 C13 120.2(6) . . ?
C12 C13 C8 120.1(6) . . ?
C15 C14 C10 111.1(5) . . ?
C16 C15 C20 118.3(6) . . ?
C16 C15 C14 119.8(5) . . ?
C20 C15 C14 121.8(6) . . ?
O3 C16 C17 120.6(5) . . ?
O3 C16 C15 118.3(5) . . ?
C17 C16 C15 121.1(5) . . ?
C18 C17 C16 118.1(5) . . ?
C18 C17 C21 121.3(6) . . ?
C16 C17 C21 120.5(5) . . ?
C19 C18 C17 120.9(6) . . ?
C20 C19 C18 120.5(6) . . ?
C19 C20 C15 121.0(6) . . ?
C17 C21 C22 114.2(5) . . ?
C27 C22 C23 118.3(5) . . ?
C27 C22 C21 121.6(5) . . ?
C23 C22 C21 120.1(5) . . ?
O4 C23 C22 120.1(5) . . ?
O4 C23 C24 119.6(5) . . ?
C22 C23 C24 120.3(5) . . ?
C25 C24 C23 118.6(5) . . ?
C25 C24 C28 121.0(5) . . ?
C23 C24 C28 120.4(5) . . ?
C24 C25 C26 121.7(5) . . ?
C27 C26 C25 118.9(5) . . ?
C26 C27 C22 122.0(6) . . ?
C24 C28 C1 111.3(4) . . ?
N1 C29 C30 121.8(7) . . ?
C31 C30 C29 120.0(7) . . ?
C30 C31 C32 119.0(8) . . ?
C33 C32 C31 118.3(8) . . ?
N1 C33 C32 124.0(7) . . ?
N2 C34 C35 119.8(6) . . ?
C34 C35 C36 119.5(6) . . ?
C37 C36 C35 119.2(6) . . ?
C38 C37 C36 119.0(6) . . ?
N2 C38 C37 120.3(6) . . ?
N3 C39 C40 124.0(8) . . ?
C39 C40 C41 121.2(8) . . ?
C40 C41 C42 118.0(8) . . ?
C41 C42 C43 118.4(8) . . ?
N3 C43 C42 122.0(7) . . ?
O7 S1 O5 116.2 . . ?
O7 S1 O6 117.2 . . ?
O5 S1 O6 113.5 . . ?
O7 S1 C44 103.2 . . ?
O5 S1 C44 101.1 . . ?
O6 S1 C44 102.4 . . ?
F1 C44 F3 110.4 . . ?
F1 C44 F2 101.0 . . ?
F3 C44 F2 109.9 . . ?
F1 C44 S1 115.8 . . ?
F3 C44 S1 109.8 . . ?
F2 C44 S1 109.6 . . ?
O10 S2 O8 116.3 . . ?
O10 S2 O9 117.2 . . ?
O8 S2 O9 113.4 . . ?
O10 S2 C45 103.2 . . ?
O8 S2 C45 101.1 . . ?
O9 S2 C45 102.4 . . ?
F4 C45 F6 110.4 . . ?
F4 C45 F5 101.0 . . ?
F6 C45 F5 109.9 . . ?
F4 C45 S2 115.8 . . ?
F6 C45 S2 109.8 . . ?
F5 C45 S2 109.6 . . ?

loop_
_geom_bond_atom_site_label_1
_geom_bond_atom_site_label_2
_geom_bond_distance
_geom_bond_site_symmetry_2
_geom_bond_publ_flag
U O3 2.141(3) . ?
U O3 2.141(3) 2_556 ?
U O1 2.154(4) . ?
U O1 2.154(4) 2_556 ?
U O4 2.185(4) 2_556 ?
U O4 2.185(3) . ?
U O2 2.866(4) 2_556 ?
U O2 2.866(4) . ?
O1 C2 1.344(7) . ?
O2 C9 1.389(6) . ?
O3 C16 1.354(6) . ?
O4 C23 1.344(6) . ?
N1 C29 1.324(7) . ?
N1 C33 1.332(8) . ?
N2 C34 1.336(8) . ?
N2 C38 1.340(8) . ?
N3 C39 1.320(9) . ?
N3 C43 1.336(11) . ?
C1 C2 1.401(8) . ?
C1 C6 1.411(8) . ?
C1 C28 1.514(9) . ?
C2 C3 1.413(8) . ?
C3 C4 1.396(8) . ?
C3 C7 1.509(8) . ?
C4 C5 1.369(9) . ?
C5 C6 1.380(8) . ?
C7 C8 1.526(8) . ?
C8 C9 1.383(8) . ?
C8 C13 1.391(8) . ?
C9 C10 1.398(8) . ?
C10 C11 1.416(9) . ?
C10 C14 1.517(9) . ?
C11 C12 1.348(9) . ?
C12 C13 1.391(9) . ?
C14 C15 1.512(8) . ?
C15 C16 1.404(8) . ?
C15 C20 1.406(8) . ?
C16 C17 1.402(8) . ?
C17 C18 1.401(8) . ?
C17 C21 1.503(8) . ?
C18 C19 1.383(9) . ?
C19 C20 1.363(9) . ?
C21 C22 1.506(8) . ?
C22 C27 1.404(8) . ?
C22 C23 1.409(8) . ?
C23 C24 1.415(7) . ?
C24 C25 1.389(8) . ?
C24 C28 1.509(8) . ?
C25 C26 1.396(8) . ?
C26 C27 1.372(8) . ?
C29 C30 1.403(11) . ?
C30 C31 1.324(13) . ?
C31 C32 1.373(12) . ?
C32 C33 1.363(10) . ?
C34 C35 1.343(10) . ?
C35 C36 1.399(9) . ?
C36 C37 1.377(9) . ?
C37 C38 1.353(9) . ?
C39 C40 1.332(11) . ?
C40 C41 1.344(13) . ?
C41 C42 1.358(13) . ?
C42 C43 1.410(13) . ?
S1 O7 1.3923 . ?
S1 O5 1.4263 . ?
S1 O6 1.4432 . ?
S1 C44 1.8026 . ?
C44 F1 1.2616 . ?
C44 F3 1.3512 . ?
C44 F2 1.3519 . ?
S2 O10 1.3921 . ?
S2 O8 1.4262 . ?
S2 O9 1.4434 . ?
S2 C45 1.8028 . ?
C45 F4 1.2614 . ?
C45 F6 1.3509 . ?
C45 F5 1.3516 . ?

loop_
_geom_hbond_atom_site_label_D
_geom_hbond_atom_site_label_H
_geom_hbond_atom_site_label_A
_geom_hbond_distance_DH
_geom_hbond_distance_HA
_geom_hbond_distance_DA
_geom_hbond_angle_DHA
_geom_hbond_site_symmetry_A
O2 H2 N1 0.97 1.83 2.717(6) 151.7 .
N2 H2N N3 0.96 1.77 2.724(7) 174.1 .
